data_8107588
loop_
_publ_author_name
'Zhang, Cuiya'
'Han, Xiaojuan'
'Tang, Wenqiang'

_publ_section_title
;
 Crystal structure of (2-((4-bromo-2,6-dichlorophenyl)amino)phenyl)
 (morpholino)methanone, C17H15BrCl2N2O2
;
_journal_issue 5
_journal_name_full 'Zeitschrift f\"ur Kristallographie - New Crystal Structures'
_journal_page_first 877
_journal_page_last 878
_journal_paper_doi 10.1515/ncrs-2023-0251
_journal_volume 238
_journal_year 2023
_chemical_formula_moiety 'C17 H15 Br Cl2 N2 O2'
_chemical_formula_sum 'C17 H15 Br Cl2 N2 O2'
_chemical_formula_weight 430.12
_space_group_crystal_system monoclinic
_space_group_IT_number 14
_space_group_name_Hall '-P 2ybc'
_space_group_name_H-M_alt 'P 1 21/c 1'
_atom_sites_solution_hydrogens geom
_cell_angle_alpha 90
_cell_angle_beta 99.651(8)
_cell_angle_gamma 90
_cell_formula_units_Z 4
_cell_length_a 20.333(7)
_cell_length_b 11.226(5)
_cell_length_c 7.843(3)
_cell_measurement_reflns_used 4017
_cell_measurement_temperature 173
_cell_measurement_theta_max 27.26
_cell_measurement_theta_min 2.72
_cell_volume 1764.9(12)
_computing_cell_refinement 'SAINT v8.34A (Bruker, 2013)'
_computing_data_reduction 'SAINT v8.34A (Bruker, 2013)'
_computing_molecular_graphics 'Olex2 1.5 (Dolomanov et al., 2009)'
_computing_publication_material 'Olex2 1.5 (Dolomanov et al., 2009)'
_computing_structure_refinement 'SHELXL 2018/3 (Sheldrick, 2015)'
_computing_structure_solution 'ShelXT (Sheldrick, 2015)'
_diffrn_ambient_temperature 173.00
_diffrn_measured_fraction_theta_full 0.997
_diffrn_measured_fraction_theta_max 0.993
_diffrn_measurement_device_type 'Bruker APEX-II CCD'
_diffrn_measurement_method '\f and \w scans'
_diffrn_radiation_type MoK\a
_diffrn_radiation_wavelength 0.71073
_diffrn_reflns_av_R_equivalents 0.0406
_diffrn_reflns_av_unetI/netI 0.0418
_diffrn_reflns_Laue_measured_fraction_full 0.997
_diffrn_reflns_Laue_measured_fraction_max 0.993
_diffrn_reflns_limit_h_max 24
_diffrn_reflns_limit_h_min -26
_diffrn_reflns_limit_k_max 14
_diffrn_reflns_limit_k_min -14
_diffrn_reflns_limit_l_max 10
_diffrn_reflns_limit_l_min -10
_diffrn_reflns_number 14352
_diffrn_reflns_point_group_measured_fraction_full 0.997
_diffrn_reflns_point_group_measured_fraction_max 0.993
_diffrn_reflns_theta_full 25.242
_diffrn_reflns_theta_max 27.509
_diffrn_reflns_theta_min 2.032
_diffrn_source_current 30.0
_diffrn_source_power 1.5
_diffrn_source_voltage 50.0
_diffrn_standards_number 0
_exptl_absorpt_coefficient_mu 2.644
_exptl_absorpt_correction_T_max 0.7456
_exptl_absorpt_correction_T_min 0.4944
_exptl_absorpt_correction_type none
_exptl_absorpt_process_details
;
SADABS-2014/5 (Bruker,2014/5) was used for absorption correction.
wR2(int) was 0.1295 before and 0.0538 after correction.
The Ratio of minimum to maximum transmission is 0.6631.
The \l/2 correction factor is 0.00150.
;
_exptl_crystal_colour colourless
_exptl_crystal_colour_primary colourless
_exptl_crystal_density_diffrn 1.619
_exptl_crystal_density_method 'not measured'
_exptl_crystal_description block
_exptl_crystal_F_000 864
_exptl_crystal_size_max 0.28
_exptl_crystal_size_mid 0.15
_exptl_crystal_size_min 0.11
_refine_diff_density_max 1.030
_refine_diff_density_min -0.854
_refine_diff_density_rms 0.122
_refine_ls_extinction_coef .
_refine_ls_extinction_method none
_refine_ls_goodness_of_fit_ref 1.051
_refine_ls_hydrogen_treatment constr
_refine_ls_matrix_type full
_refine_ls_number_parameters 217
_refine_ls_number_reflns 4029
_refine_ls_number_restraints 0
_refine_ls_restrained_S_all 1.051
_refine_ls_R_factor_all 0.0619
_refine_ls_R_factor_gt 0.0464
_refine_ls_shift/su_max 0.000
_refine_ls_shift/su_mean 0.000
_refine_ls_structure_factor_coef Fsqd
_refine_ls_weighting_details 'w=1/[\s^2^(Fo^2^)+(0.0979P)^2^+1.4905P] where P=(Fo^2^+2Fc^2^)/3'
_refine_ls_weighting_scheme calc
_refine_ls_wR_factor_gt 0.1488
_refine_ls_wR_factor_ref 0.1601
_reflns_Friedel_coverage 0.000
_reflns_Friedel_fraction_full .
_reflns_Friedel_fraction_max .
_reflns_number_gt 3126
_reflns_number_total 4029
_reflns_threshold_expression 'I > 2\s(I)'
_cod_data_source_file suppl_j_ncrs-2023-0251_suppl_001.cif
_cod_data_source_block zz
_cod_original_cell_volume 1764.8(12)
_cod_database_code 8107588
_shelx_space_group_comment
;
The symmetry employed for this shelxl refinement is uniquely defined
by the following loop, which should always be used as a source of
symmetry information in preference to the above space-group names.
They are only intended as comments.
;
_olex2_refinement_description
;
1. Fixed Uiso
 At 1.2 times of:
  All C(H) groups, All C(H,H) groups, All N(H) groups
2.a Secondary CH2 refined with riding coordinates:
 C16(H16A,H16B), C15(H15A,H15B), C14(H14A,H14B), C17(H17A,H17B)
2.b Aromatic/amide H refined with riding coordinates:
 N1(H1), C9(H9), C8(H8), C11(H11), C6(H6), C2(H2), C10(H10)
;
_olex2_submission_special_instructions 'No special instructions were received'

loop_
_space_group_symop_operation_xyz
'x, y, z'
'-x, y+1/2, -z+1/2'
'-x, -y, -z'
'x, -y-1/2, z-1/2'

loop_
_atom_site_label
_atom_site_type_symbol
_atom_site_fract_x
_atom_site_fract_y
_atom_site_fract_z
_atom_site_U_iso_or_equiv
_atom_site_adp_type
_atom_site_occupancy
_atom_site_site_symmetry_order
_atom_site_calc_flag
_atom_site_refinement_flags_posn
_atom_site_refinement_flags_adp
_atom_site_refinement_flags_occupancy
_atom_site_disorder_assembly
_atom_site_disorder_group
Br1 Br 0.45144(2) 0.31430(4) 0.02326(5) 0.03884(17) Uani 1 1 d . . . . .
C1 C 0.54180(19) 0.3659(3) 0.1294(5) 0.0352(8) Uani 1 1 d . . . . .
C2 C 0.5516(2) 0.4143(4) 0.2945(5) 0.0377(9) Uani 1 1 d . . . . .
H2 H 0.515278 0.424312 0.355130 0.045 Uiso 1 1 calc R U . . .
C3 C 0.61562(19) 0.4478(3) 0.3692(5) 0.0338(8) Uani 1 1 d . . . . .
C4 C 0.67063(18) 0.4387(3) 0.2820(5) 0.0317(8) Uani 1 1 d . . . . .
C5 C 0.6572(2) 0.3847(4) 0.1180(5) 0.0360(9) Uani 1 1 d . . . . .
C6 C 0.5935(2) 0.3488(4) 0.0405(6) 0.0375(9) Uani 1 1 d . . . . .
H6 H 0.586225 0.313458 -0.071131 0.045 Uiso 1 1 calc R U . . .
C7 C 0.75279(18) 0.5883(3) 0.4131(5) 0.0288(7) Uani 1 1 d . . . . .
C8 C 0.70756(19) 0.6835(3) 0.3933(5) 0.0335(8) Uani 1 1 d . . . . .
H8 H 0.662592 0.670886 0.340053 0.040 Uiso 1 1 calc R U . . .
C9 C 0.7285(2) 0.7964(3) 0.4515(5) 0.0342(8) Uani 1 1 d . . . . .
H9 H 0.697765 0.860853 0.436010 0.041 Uiso 1 1 calc R U . . .
C10 C 0.7936(2) 0.8160(3) 0.5319(5) 0.0348(9) Uani 1 1 d . . . . .
H10 H 0.807111 0.892662 0.575535 0.042 Uiso 1 1 calc R U . . .
C11 C 0.83863(19) 0.7230(4) 0.5481(5) 0.0330(8) Uani 1 1 d . . . . .
H11 H 0.883723 0.737303 0.598896 0.040 Uiso 1 1 calc R U . . .
C12 C 0.81922(18) 0.6083(3) 0.4911(4) 0.0283(7) Uani 1 1 d . . . . .
C13 C 0.86979(17) 0.5120(3) 0.4918(4) 0.0278(7) Uani 1 1 d . . . . .
C14 C 0.9050(2) 0.5306(4) 0.8121(5) 0.0363(9) Uani 1 1 d . . . . .
H14A H 0.864202 0.579752 0.804527 0.044 Uiso 1 1 calc R U . . .
H14B H 0.943638 0.579903 0.863576 0.044 Uiso 1 1 calc R U . . .
C15 C 0.8996(2) 0.4232(4) 0.9250(5) 0.0414(10) Uani 1 1 d . . . . .
H15A H 0.897151 0.450034 1.044008 0.050 Uiso 1 1 calc R U . . .
H15B H 0.857996 0.379506 0.880435 0.050 Uiso 1 1 calc R U . . .
C16 C 0.9580(2) 0.3029(4) 0.7584(5) 0.0383(9) Uani 1 1 d . . . . .
H16A H 0.916315 0.259863 0.712273 0.046 Uiso 1 1 calc R U . . .
H16B H 0.995644 0.246341 0.763210 0.046 Uiso 1 1 calc R U . . .
C17 C 0.96734(18) 0.4047(3) 0.6401(5) 0.0321(8) Uani 1 1 d . . . . .
H17A H 1.010868 0.443604 0.680368 0.039 Uiso 1 1 calc R U . . .
H17B H 0.967290 0.374283 0.521574 0.039 Uiso 1 1 calc R U . . .
Cl1 Cl 0.62799(6) 0.49342(11) 0.58362(13) 0.0475(3) Uani 1 1 d . . . . .
Cl2 Cl 0.72302(6) 0.36148(11) 0.00644(16) 0.0512(3) Uani 1 1 d . . . . .
N1 N 0.73454(16) 0.4730(3) 0.3525(5) 0.0366(8) Uani 1 1 d . . . . .
H1 H 0.766180 0.418794 0.360247 0.044 Uiso 1 1 calc R U . . .
N2 N 0.91342(15) 0.4916(3) 0.6382(4) 0.0308(7) Uani 1 1 d . . . . .
O1 O 0.87243(14) 0.4563(3) 0.3558(4) 0.0418(7) Uani 1 1 d . . . . .
O2 O 0.95482(17) 0.3455(3) 0.9293(4) 0.0437(7) Uani 1 1 d . . . . .

loop_
_atom_site_aniso_label
_atom_site_aniso_U_11
_atom_site_aniso_U_22
_atom_site_aniso_U_33
_atom_site_aniso_U_23
_atom_site_aniso_U_13
_atom_site_aniso_U_12
Br1 0.0229(2) 0.0458(3) 0.0448(3) -0.00289(17) -0.00325(16) -0.00861(15)
Cl1 0.0496(6) 0.0596(7) 0.0336(5) -0.0062(4) 0.0081(4) -0.0083(5)
Cl2 0.0415(6) 0.0583(7) 0.0574(7) -0.0228(6) 0.0187(5) -0.0087(5)
O1 0.0367(15) 0.0579(19) 0.0299(14) -0.0096(13) 0.0026(11) 0.0105(13)
N1 0.0276(16) 0.0309(17) 0.049(2) -0.0060(14) -0.0013(14) 0.0022(13)
C9 0.035(2) 0.0305(19) 0.037(2) 0.0030(15) 0.0065(16) 0.0049(15)
C8 0.0281(18) 0.037(2) 0.034(2) -0.0003(15) 0.0016(15) 0.0029(15)
O2 0.060(2) 0.0408(16) 0.0293(15) 0.0020(12) 0.0057(13) 0.0117(14)
C12 0.0281(17) 0.0306(18) 0.0261(17) -0.0003(14) 0.0040(14) -0.0009(14)
C16 0.043(2) 0.038(2) 0.034(2) 0.0006(16) 0.0074(17) 0.0084(17)
C1 0.0277(18) 0.032(2) 0.044(2) 0.0008(17) -0.0011(16) -0.0056(15)
C7 0.0299(18) 0.0285(18) 0.0278(18) 0.0007(14) 0.0042(14) 0.0011(14)
C15 0.046(2) 0.051(3) 0.0275(19) 0.0013(17) 0.0088(17) 0.003(2)
N2 0.0301(16) 0.0360(17) 0.0265(15) 0.0009(12) 0.0055(12) 0.0034(13)
C4 0.0304(18) 0.0278(18) 0.036(2) -0.0012(15) 0.0039(15) 0.0005(15)
C13 0.0266(17) 0.0338(19) 0.0237(16) 0.0005(14) 0.0062(13) -0.0031(14)
C11 0.0294(18) 0.038(2) 0.0307(19) -0.0002(16) 0.0026(15) -0.0053(16)
C14 0.044(2) 0.039(2) 0.0247(18) -0.0029(15) 0.0040(16) 0.0082(17)
C17 0.0273(18) 0.037(2) 0.0315(18) 0.0001(15) 0.0044(14) 0.0045(15)
C3 0.035(2) 0.0330(19) 0.0329(19) 0.0001(15) 0.0030(15) 0.0019(16)
C6 0.037(2) 0.034(2) 0.041(2) -0.0074(17) 0.0041(17) -0.0059(17)
C2 0.035(2) 0.035(2) 0.044(2) 0.0012(17) 0.0080(17) -0.0033(16)
C10 0.042(2) 0.0299(19) 0.033(2) 0.0000(15) 0.0102(17) -0.0061(16)
C5 0.034(2) 0.033(2) 0.043(2) -0.0063(16) 0.0094(17) -0.0037(16)

loop_
_atom_type_symbol
_atom_type_description
_atom_type_scat_dispersion_real
_atom_type_scat_dispersion_imag
_atom_type_scat_source
C C 0.0033 0.0016 'International Tables Vol C Tables 4.2.6.8 and 6.1.1.4'
H H 0.0000 0.0000 'International Tables Vol C Tables 4.2.6.8 and 6.1.1.4'
Br Br -0.2901 2.4595 'International Tables Vol C Tables 4.2.6.8 and 6.1.1.4'
Cl Cl 0.1484 0.1585 'International Tables Vol C Tables 4.2.6.8 and 6.1.1.4'
N N 0.0061 0.0033 'International Tables Vol C Tables 4.2.6.8 and 6.1.1.4'
O O 0.0106 0.0060 'International Tables Vol C Tables 4.2.6.8 and 6.1.1.4'

loop_
_geom_angle_atom_site_label_1
_geom_angle_atom_site_label_2
_geom_angle_atom_site_label_3
_geom_angle
_geom_angle_site_symmetry_1
_geom_angle_site_symmetry_3
C7 N1 H1 117.7 . .
C4 N1 H1 117.7 . .
C4 N1 C7 124.7(3) . .
C8 C9 H9 119.6 . .
C10 C9 H9 119.6 . .
C10 C9 C8 120.7(4) . .
C9 C8 H8 120.0 . .
C9 C8 C7 120.0(4) . .
C7 C8 H8 120.0 . .
C15 O2 C16 110.0(3) . .
C7 C12 C13 119.8(3) . .
C11 C12 C7 119.1(3) . .
C11 C12 C13 120.6(3) . .
O2 C16 H16A 109.5 . .
O2 C16 H16B 109.5 . .
O2 C16 C17 110.7(3) . .
H16A C16 H16B 108.1 . .
C17 C16 H16A 109.5 . .
C17 C16 H16B 109.5 . .
C6 C1 Br1 119.0(3) . .
C6 C1 C2 121.8(4) . .
C2 C1 Br1 119.2(3) . .
C8 C7 N1 122.2(3) . .
C8 C7 C12 119.4(3) . .
C12 C7 N1 118.3(3) . .
O2 C15 H15A 109.3 . .
O2 C15 H15B 109.3 . .
O2 C15 C14 111.7(3) . .
H15A C15 H15B 107.9 . .
C14 C15 H15A 109.3 . .
C14 C15 H15B 109.3 . .
C13 N2 C14 125.3(3) . .
C13 N2 C17 120.4(3) . .
C17 N2 C14 113.1(3) . .
N1 C4 C3 123.8(4) . .
N1 C4 C5 120.8(3) . .
C5 C4 C3 115.3(3) . .
O1 C13 C12 119.3(3) . .
O1 C13 N2 121.9(3) . .
N2 C13 C12 118.7(3) . .
C12 C11 H11 119.4 . .
C10 C11 C12 121.3(3) . .
C10 C11 H11 119.4 . .
C15 C14 H14A 109.7 . .
C15 C14 H14B 109.7 . .
N2 C14 C15 109.7(3) . .
N2 C14 H14A 109.7 . .
N2 C14 H14B 109.7 . .
H14A C14 H14B 108.2 . .
C16 C17 H17A 109.7 . .
C16 C17 H17B 109.7 . .
N2 C17 C16 109.9(3) . .
N2 C17 H17A 109.7 . .
N2 C17 H17B 109.7 . .
H17A C17 H17B 108.2 . .
C4 C3 Cl1 119.6(3) . .
C2 C3 Cl1 117.6(3) . .
C2 C3 C4 122.7(4) . .
C1 C6 H6 120.9 . .
C1 C6 C5 118.3(4) . .
C5 C6 H6 120.9 . .
C1 C2 H2 120.7 . .
C3 C2 C1 118.6(4) . .
C3 C2 H2 120.7 . .
C9 C10 H10 120.3 . .
C11 C10 C9 119.4(3) . .
C11 C10 H10 120.3 . .
C4 C5 Cl2 118.5(3) . .
C6 C5 Cl2 118.3(3) . .
C6 C5 C4 123.2(4) . .

loop_
_geom_bond_atom_site_label_1
_geom_bond_atom_site_label_2
_geom_bond_distance
_geom_bond_site_symmetry_2
Br1 C1 1.973(4) .
Cl1 C3 1.735(4) .
Cl2 C5 1.737(4) .
O1 C13 1.245(4) .
N1 H1 0.8800 .
N1 C7 1.407(5) .
N1 C4 1.379(5) .
C9 H9 0.9500 .
C9 C8 1.389(5) .
C9 C10 1.386(6) .
C8 H8 0.9500 .
C8 C7 1.402(5) .
O2 C16 1.435(5) .
O2 C15 1.417(5) .
C12 C7 1.405(5) .
C12 C13 1.492(5) .
C12 C11 1.398(5) .
C16 H16A 0.9900 .
C16 H16B 0.9900 .
C16 C17 1.504(6) .
C1 C6 1.370(6) .
C1 C2 1.388(6) .
C15 H15A 0.9900 .
C15 H15B 0.9900 .
C15 C14 1.511(6) .
N2 C13 1.347(5) .
N2 C14 1.470(5) .
N2 C17 1.466(5) .
C4 C3 1.409(6) .
C4 C5 1.407(5) .
C11 H11 0.9500 .
C11 C10 1.380(6) .
C14 H14A 0.9900 .
C14 H14B 0.9900 .
C17 H17A 0.9900 .
C17 H17B 0.9900 .
C3 C2 1.386(6) .
C6 H6 0.9500 .
C6 C5 1.394(6) .
C2 H2 0.9500 .
C10 H10 0.9500 .

loop_
_geom_torsion_atom_site_label_1
_geom_torsion_atom_site_label_2
_geom_torsion_atom_site_label_3
_geom_torsion_atom_site_label_4
_geom_torsion
_geom_torsion_site_symmetry_1
_geom_torsion_site_symmetry_2
_geom_torsion_site_symmetry_3
_geom_torsion_site_symmetry_4
Br1 C1 C6 C5 -179.4(3) . . . .
Br1 C1 C2 C3 178.6(3) . . . .
Cl1 C3 C2 C1 -173.4(3) . . . .
N1 C4 C3 Cl1 -5.2(5) . . . .
N1 C4 C3 C2 179.1(4) . . . .
N1 C4 C5 Cl2 0.3(5) . . . .
N1 C4 C5 C6 -179.8(4) . . . .
C9 C8 C7 N1 -178.4(4) . . . .
C9 C8 C7 C12 -0.4(6) . . . .
C8 C9 C10 C11 2.5(6) . . . .
O2 C16 C17 N2 -56.7(4) . . . .
O2 C15 C14 N2 55.0(5) . . . .
C12 C11 C10 C9 -2.6(6) . . . .
C16 O2 C15 C14 -60.7(5) . . . .
C1 C6 C5 Cl2 179.3(3) . . . .
C1 C6 C5 C4 -0.7(6) . . . .
C7 N1 C4 C3 -58.1(6) . . . .
C7 N1 C4 C5 125.8(4) . . . .
C7 C12 C13 O1 46.5(5) . . . .
C7 C12 C13 N2 -136.6(4) . . . .
C7 C12 C11 C10 1.2(5) . . . .
C15 O2 C16 C17 61.3(5) . . . .
C4 N1 C7 C8 -5.6(6) . . . .
C4 N1 C7 C12 176.3(4) . . . .
C4 C3 C2 C1 2.4(6) . . . .
C13 C12 C7 N1 6.2(5) . . . .
C13 C12 C7 C8 -171.9(3) . . . .
C13 C12 C11 C10 173.3(3) . . . .
C13 N2 C14 C15 116.1(4) . . . .
C13 N2 C17 C16 -115.5(4) . . . .
C11 C12 C7 N1 178.4(3) . . . .
C11 C12 C7 C8 0.3(5) . . . .
C11 C12 C13 O1 -125.5(4) . . . .
C11 C12 C13 N2 51.4(5) . . . .
C14 N2 C13 O1 -164.5(4) . . . .
C14 N2 C13 C12 18.7(5) . . . .
C14 N2 C17 C16 52.5(4) . . . .
C17 N2 C13 O1 2.0(5) . . . .
C17 N2 C13 C12 -174.9(3) . . . .
C17 N2 C14 C15 -51.3(4) . . . .
C3 C4 C5 Cl2 -176.2(3) . . . .
C3 C4 C5 C6 3.8(6) . . . .
C6 C1 C2 C3 1.1(6) . . . .
C2 C1 C6 C5 -1.9(6) . . . .
C10 C9 C8 C7 -1.0(6) . . . .
C5 C4 C3 Cl1 171.1(3) . . . .
C5 C4 C3 C2 -4.7(6) . . . .
